data_7215172
loop_
_publ_author_name
'Downie, Lewis J.'
'Thompson, Stephen P.'
'Tang, Chiu C.'
'Parsons, Simon'
'Lightfoot, Philip'

_publ_section_title
;
 Re-entrant structural phase transition in a frustrated kagome magnet,
 Rb2SnCu3F12
;
_journal_issue 37
_journal_name_full CrystEngComm
_journal_page_first 7426
_journal_paper_doi 10.1039/c3ce41422a
_journal_volume 15
_journal_year 2013
_chemical_formula_moiety Rb2SnCu3F12
_chemical_formula_sum 'Cu3 F12 Rb2 Sn'
_chemical_formula_weight 708.26
_chemical_melting_point ?
_chemical_name_common Rb2SnCu3F12
_chemical_name_systematic
;
 ?
;
_space_group_IT_number 148
_symmetry_cell_setting trigonal
_symmetry_space_group_name_Hall '-R 3'
_symmetry_space_group_name_H-M 'R -3 :H'
_atom_sites_solution_hydrogens none
_atom_sites_solution_primary direct
_atom_sites_solution_secondary difmap
_audit_creation_method SHELXL-97
_cell_angle_alpha 90.00
_cell_angle_beta 90.00
_cell_angle_gamma 120.00
_cell_formula_units_Z 12
_cell_length_a 13.9053(13)
_cell_length_b 13.9053(13)
_cell_length_c 20.333(3)
_cell_measurement_reflns_used 2555
_cell_measurement_temperature 300
_cell_measurement_theta_max 27.5
_cell_measurement_theta_min 2.0
_cell_volume 3404.8(7)
_computing_cell_refinement
;
CrystalClear-SM Expert 2.0 r2 (Rigaku, 2009)
;
_computing_data_collection
;
CrystalClear-SM Expert 2.0 r2 (Rigaku, 2009)
;
_computing_data_reduction
;
CrystalClear-SM Expert 2.0 r2 (Rigaku, 2009)
;
_computing_structure_refinement 'SHELXL-97 (Sheldrick, 2008)'
_diffrn_ambient_temperature 300
_diffrn_detector_area_resol_mean 13.6612
_diffrn_measured_fraction_theta_full 1.000
_diffrn_measured_fraction_theta_max 0.986
_diffrn_measurement_device_type
;
Rigaku Mercury2 (2x2 bin mode)
;
_diffrn_measurement_method 'profile data from \w-scans'
_diffrn_radiation_monochromator graphite
_diffrn_radiation_source 'fine-focus sealed tube'
_diffrn_radiation_type MoK\a
_diffrn_radiation_wavelength 0.71073
_diffrn_reflns_av_R_equivalents 0.0428
_diffrn_reflns_av_sigmaI/netI 0.0310
_diffrn_reflns_limit_h_max 19
_diffrn_reflns_limit_h_min -19
_diffrn_reflns_limit_k_max 18
_diffrn_reflns_limit_k_min -18
_diffrn_reflns_limit_l_max 28
_diffrn_reflns_limit_l_min -28
_diffrn_reflns_number 19473
_diffrn_reflns_theta_full 25.00
_diffrn_reflns_theta_max 29.96
_diffrn_reflns_theta_min 1.97
_exptl_absorpt_coefficient_mu 16.377
_exptl_absorpt_correction_T_max 1.000
_exptl_absorpt_correction_T_min 0.387
_exptl_absorpt_correction_type multi-scan
_exptl_crystal_colour Colourless
_exptl_crystal_density_diffrn 4.145
_exptl_crystal_density_meas ?
_exptl_crystal_density_method 'not measured'
_exptl_crystal_description Platelet
_exptl_crystal_F_000 3828.0
_exptl_crystal_size_max 0.19
_exptl_crystal_size_mid 0.10
_exptl_crystal_size_min 0.04
_refine_diff_density_max 1.177
_refine_diff_density_min -1.001
_refine_diff_density_rms 0.185
_refine_ls_extinction_coef 0.000065(13)
_refine_ls_extinction_expression Fc^*^=kFc[1+0.001xFc^2^\l^3^/sin(2\q)]^-1/4^
_refine_ls_extinction_method SHELXL
_refine_ls_goodness_of_fit_ref 1.030
_refine_ls_hydrogen_treatment none
_refine_ls_matrix_type full
_refine_ls_number_parameters 112
_refine_ls_number_reflns 2191
_refine_ls_number_restraints 0
_refine_ls_restrained_S_all 1.030
_refine_ls_R_factor_all 0.0434
_refine_ls_R_factor_gt 0.0287
_refine_ls_shift/su_max 0.000
_refine_ls_shift/su_mean 0.000
_refine_ls_structure_factor_coef Fsqd
_refine_ls_weighting_details 'calc w=1/[\s^2^(Fo^2^)+(0.0344P)^2^+9.1792P] where P=(Fo^2^+2Fc^2^)/3'
_refine_ls_weighting_scheme calc
_refine_ls_wR_factor_gt 0.0664
_refine_ls_wR_factor_ref 0.0736
_reflns_number_gt 1791
_reflns_number_total 2191
_reflns_threshold_expression >2\s(I)
_cod_data_source_file c3ce41422a_5.cif
_cod_data_source_block
;
;
_cod_depositor_comments
;
The following automatic conversions were performed:

'_chemical_melting_point' value 'not measured' was changed to '?' -
the value is undefined or not given.

'_symmetry_cell_setting' value
'TRIGONAL' changed to 'trigonal' according to
/usr/data/users/saulius/automatic-downloads/retrospective/RSC/lib/dictionaries/cif_core.dic
dictionary named 'cif_core.dic' version 2.4.2 from
2011-04-26.

'_exptl_absorpt_correction_type' value 'Multi-scan'
changed to 'multi-scan' according to
/usr/data/users/saulius/automatic-downloads/retrospective/RSC/lib/dictionaries/cif_core.dic
dictionary named 'cif_core.dic' version 2.4.2 from 2011-04-26.

Automatic conversion script
Id: cif_fix_values 2281 2013-09-26 08:29:07Z andrius 

The following automatic conversions were performed:

'_exptl_crystal_density_meas' value 'not measured' was changed to '?'
- the value is perceived as not measured.

Automatic conversion script
Id: cif_fix_values 3008 2015-01-20 13:52:24Z robertas 
;
_cod_original_sg_symbol_H-M 'R -3'
_cod_original_formula_sum 'Cu3 F12 Rb2 Sn1'
_cod_database_code 7215172

loop_
_symmetry_equiv_pos_as_xyz
'x, y, z'
'-y, x-y, z'
'-x+y, -x, z'
'x+2/3, y+1/3, z+1/3'
'-y+2/3, x-y+1/3, z+1/3'
'-x+y+2/3, -x+1/3, z+1/3'
'x+1/3, y+2/3, z+2/3'
'-y+1/3, x-y+2/3, z+2/3'
'-x+y+1/3, -x+2/3, z+2/3'
'-x, -y, -z'
'y, -x+y, -z'
'x-y, x, -z'
'-x+2/3, -y+1/3, -z+1/3'
'y+2/3, -x+y+1/3, -z+1/3'
'x-y+2/3, x+1/3, -z+1/3'
'-x+1/3, -y+2/3, -z+2/3'
'y+1/3, -x+y+2/3, -z+2/3'
'x-y+1/3, x+2/3, -z+2/3'

loop_
_atom_site_label
_atom_site_type_symbol
_atom_site_fract_x
_atom_site_fract_y
_atom_site_fract_z
_atom_site_U_iso_or_equiv
_atom_site_adp_type
_atom_site_occupancy
_atom_site_symmetry_multiplicity
_atom_site_calc_flag
_atom_site_refinement_flags
_atom_site_disorder_assembly
_atom_site_disorder_group
Rb1 Rb 0.6667 0.3333 -0.06466(6) 0.0350(3) Uani 1 3 d S . .
Rb2 Rb 0.33565(5) 0.16501(4) 0.06410(3) 0.03360(16) Uani 1 1 d . . .
Sn1 Sn 0.5000 0.0000 0.0000 0.01416(12) Uani 1 2 d S . .
Sn2 Sn 0.6667 0.3333 0.3333 0.0132(2) Uani 1 6 d S . .
Cu1 Cu 0.59463(5) 0.16666(6) 0.16812(3) 0.01685(15) Uani 1 1 d . . .
Cu2 Cu 0.35126(4) -0.07249(5) 0.17680(2) 0.01460(14) Uani 1 1 d . . .
F1 F 0.6494(2) 0.0649(3) 0.16987(12) 0.0217(6) Uani 1 1 d . A .
F2 F 0.7403(3) 0.2773(3) 0.14372(15) 0.0276(8) Uani 1 1 d . A .
F3 F 0.4576(3) 0.0691(3) 0.21000(15) 0.0292(7) Uani 1 1 d . . .
F4 F 0.7854(3) 0.4442(3) 0.27882(14) 0.0320(8) Uani 1 1 d . . .
F5 F 0.4457(3) 0.0856(3) -0.04645(14) 0.0443(10) Uani 1 1 d . A .
F8 F 0.2463(3) -0.2158(3) 0.14646(15) 0.0251(7) Uani 1 1 d . . .
F6A F 0.4519(4) 0.0319(4) 0.08386(19) 0.0279(12) Uiso 0.688(8) 1 d P A 1
F7A F 0.6415(4) 0.1376(4) 0.0071(3) 0.0415(15) Uiso 0.688(8) 1 d P A 1
F6B F 0.3889(10) -0.0184(10) 0.0655(5) 0.037(3) Uiso 0.312(8) 1 d P A 2
F7B F 0.6132(10) 0.1333(10) 0.0444(6) 0.039(4) Uiso 0.312(8) 1 d P A 2

loop_
_atom_site_aniso_label
_atom_site_aniso_U_11
_atom_site_aniso_U_22
_atom_site_aniso_U_33
_atom_site_aniso_U_23
_atom_site_aniso_U_13
_atom_site_aniso_U_12
Rb1 0.0296(4) 0.0296(4) 0.0457(7) 0.000 0.000 0.0148(2)
Rb2 0.0239(4) 0.0245(3) 0.0484(4) -0.0002(2) 0.0013(3) 0.0091(2)
Sn1 0.0171(2) 0.0178(3) 0.00983(19) -0.00013(19) -0.00119(15) 0.0104(2)
Sn2 0.0142(3) 0.0142(3) 0.0113(4) 0.000 0.000 0.00708(16)
Cu1 0.0133(4) 0.0132(3) 0.0237(3) -0.0026(2) -0.0014(4) 0.0064(3)
Cu2 0.0114(2) 0.0129(4) 0.0193(2) 0.0014(3) 0.0021(2) 0.0059(3)
F1 0.0176(13) 0.0130(15) 0.0332(14) -0.0017(14) 0.0012(11) 0.0067(14)
F2 0.0209(18) 0.0177(18) 0.0411(19) -0.0001(15) 0.0098(14) 0.0073(16)
F3 0.0158(18) 0.0198(18) 0.0472(18) -0.0097(14) 0.0013(14) 0.0053(14)
F4 0.0319(19) 0.0237(18) 0.0333(16) 0.0104(14) 0.0192(14) 0.0087(15)
F5 0.079(3) 0.055(3) 0.0285(17) -0.0053(16) -0.0168(18) 0.056(2)
F8 0.0100(16) 0.0191(17) 0.0407(18) -0.0073(14) 0.0017(14) 0.0032(14)

loop_
_atom_type_symbol
_atom_type_description
_atom_type_scat_dispersion_real
_atom_type_scat_dispersion_imag
_atom_type_scat_source
Rb Rb -0.9393 2.9676 'International Tables Vol C Tables 4.2.6.8 and 6.1.1.4'
Sn Sn -0.6537 1.4246 'International Tables Vol C Tables 4.2.6.8 and 6.1.1.4'
Cu Cu 0.3201 1.2651 'International Tables Vol C Tables 4.2.6.8 and 6.1.1.4'
F F 0.0171 0.0103 'International Tables Vol C Tables 4.2.6.8 and 6.1.1.4'

loop_
_geom_angle_atom_site_label_1
_geom_angle_atom_site_label_2
_geom_angle_atom_site_label_3
_geom_angle
_geom_angle_site_symmetry_1
_geom_angle_site_symmetry_3
F7A Rb1 F7A 97.66(15) . 2_655
F7A Rb1 F7A 97.66(15) . 3_665
F7A Rb1 F7A 97.66(15) 2_655 3_665
F7A Rb1 F8 70.34(14) . 10_655
F7A Rb1 F8 104.63(11) 2_655 10_655
F7A Rb1 F8 155.78(12) 3_665 10_655
F7A Rb1 F8 104.63(11) . 12
F7A Rb1 F8 155.78(12) 2_655 12
F7A Rb1 F8 70.34(14) 3_665 12
F8 Rb1 F8 91.87(10) 10_655 12
F7A Rb1 F8 155.78(12) . 11_665
F7A Rb1 F8 70.34(14) 2_655 11_665
F7A Rb1 F8 104.63(11) 3_665 11_665
F8 Rb1 F8 91.87(10) 10_655 11_665
F8 Rb1 F8 91.87(10) 12 11_665
F7A Rb1 F5 71.58(11) . 2_655
F7A Rb1 F5 50.32(10) 2_655 2_655
F7A Rb1 F5 141.98(13) 3_665 2_655
F8 Rb1 F5 55.71(8) 10_655 2_655
F8 Rb1 F5 147.17(9) 12 2_655
F8 Rb1 F5 84.91(8) 11_665 2_655
F7A Rb1 F5 50.32(10) . .
F7A Rb1 F5 141.98(13) 2_655 .
F7A Rb1 F5 71.58(11) 3_665 .
F8 Rb1 F5 84.91(8) 10_655 .
F8 Rb1 F5 55.71(8) 12 .
F8 Rb1 F5 147.17(9) 11_665 .
F5 Rb1 F5 118.76(2) 2_655 .
F7A Rb1 F5 141.98(13) . 3_665
F7A Rb1 F5 71.58(11) 2_655 3_665
F7A Rb1 F5 50.32(10) 3_665 3_665
F8 Rb1 F5 147.17(9) 10_655 3_665
F8 Rb1 F5 84.91(8) 12 3_665
F8 Rb1 F5 55.71(8) 11_665 3_665
F5 Rb1 F5 118.76(2) 2_655 3_665
F5 Rb1 F5 118.76(2) . 3_665
F7A Rb1 F7B 85.0(2) . 2_655
F7A Rb1 F7B 13.7(2) 2_655 2_655
F7A Rb1 F7B 94.2(2) 3_665 2_655
F8 Rb1 F7B 105.2(2) 10_655 2_655
F8 Rb1 F7B 162.5(2) 12 2_655
F8 Rb1 F7B 84.0(2) 11_665 2_655
F5 Rb1 F7B 49.6(2) 2_655 2_655
F5 Rb1 F7B 128.3(2) . 2_655
F5 Rb1 F7B 78.7(2) 3_665 2_655
F7A Rb1 F7B 13.7(2) . .
F7A Rb1 F7B 94.2(2) 2_655 .
F7A Rb1 F7B 85.0(2) 3_665 .
F8 Rb1 F7B 84.0(2) 10_655 .
F8 Rb1 F7B 105.2(2) 12 .
F8 Rb1 F7B 162.5(2) 11_665 .
F5 Rb1 F7B 78.7(2) 2_655 .
F5 Rb1 F7B 49.6(2) . .
F5 Rb1 F7B 128.3(2) 3_665 .
F7B Rb1 F7B 80.7(3) 2_655 .
F7A Rb1 F7B 94.2(2) . 3_665
F7A Rb1 F7B 85.0(2) 2_655 3_665
F7A Rb1 F7B 13.7(2) 3_665 3_665
F8 Rb1 F7B 162.5(2) 10_655 3_665
F8 Rb1 F7B 84.0(2) 12 3_665
F8 Rb1 F7B 105.2(2) 11_665 3_665
F5 Rb1 F7B 128.3(2) 2_655 3_665
F5 Rb1 F7B 78.7(2) . 3_665
F5 Rb1 F7B 49.6(2) 3_665 3_665
F7B Rb1 F7B 80.7(3) 2_655 3_665
F7B Rb1 F7B 80.7(3) . 3_665
F7A Rb2 F4 144.13(14) 3_665 14_455
F7A Rb2 F7B 17.0(2) 3_665 3_665
F4 Rb2 F7B 155.2(2) 14_455 3_665
F7A Rb2 F2 70.49(14) 3_665 3_665
F4 Rb2 F2 145.25(9) 14_455 3_665
F7B Rb2 F2 57.0(2) 3_665 3_665
F7A Rb2 F3 95.48(13) 3_665 13
F4 Rb2 F3 76.40(9) 14_455 13
F7B Rb2 F3 88.7(3) 3_665 13
F2 Rb2 F3 102.85(8) 3_665 13
F7A Rb2 F1 153.99(14) 3_665 15_445
F4 Rb2 F1 61.87(8) 14_455 15_445
F7B Rb2 F1 139.7(3) 3_665 15_445
F2 Rb2 F1 83.63(8) 3_665 15_445
F3 Rb2 F1 92.69(8) 13 15_445
F7A Rb2 F6B 114.4(3) 3_665 .
F4 Rb2 F6B 85.2(2) 14_455 .
F7B Rb2 F6B 116.5(3) 3_665 .
F2 Rb2 F6B 77.8(3) 3_665 .
F3 Rb2 F6B 147.8(2) 13 .
F1 Rb2 F6B 55.2(2) 15_445 .
F7A Rb2 F6A 103.52(13) 3_665 .
F4 Rb2 F6A 100.92(11) 14_455 .
F7B Rb2 F6A 102.1(3) 3_665 .
F2 Rb2 F6A 61.16(12) 3_665 .
F3 Rb2 F6A 147.97(9) 13 .
F1 Rb2 F6A 59.70(11) 15_445 .
F6B Rb2 F6A 16.9(2) . .
F7A Rb2 F1 72.59(13) 3_665 3_665
F4 Rb2 F1 122.36(10) 14_455 3_665
F7B Rb2 F1 56.7(3) 3_665 3_665
F2 Rb2 F1 51.47(7) 3_665 3_665
F3 Rb2 F1 51.98(9) 13 3_665
F1 Rb2 F1 93.58(7) 15_445 3_665
F6B Rb2 F1 124.3(2) . 3_665
F6A Rb2 F1 109.71(11) . 3_665
F7A Rb2 F5 75.41(13) 3_665 .
F4 Rb2 F5 99.97(11) 14_455 .
F7B Rb2 F5 87.0(3) 3_665 .
F2 Rb2 F5 91.65(9) 3_665 .
F3 Rb2 F5 159.36(8) 13 .
F1 Rb2 F5 103.57(8) 15_445 .
F6B Rb2 F5 49.4(2) . .
F6A Rb2 F5 52.50(8) . .
F1 Rb2 F5 137.44(10) 3_665 .
F7A Rb2 F2 139.95(12) 3_665 15_445
F4 Rb2 F2 53.08(8) 14_455 15_445
F7B Rb2 F2 127.4(3) 3_665 15_445
F2 Rb2 F2 100.50(8) 3_665 15_445
F3 Rb2 F2 47.16(7) 13 15_445
F1 Rb2 F2 46.16(6) 15_445 15_445
F6B Rb2 F2 100.8(2) . 15_445
F6A Rb2 F2 105.44(10) . 15_445
F1 Rb2 F2 71.94(7) 3_665 15_445
F5 Rb2 F2 144.64(9) . 15_445
F7A Rb2 Cu1 168.88(11) 3_665 15_445
F4 Rb2 Cu1 37.43(6) 14_455 15_445
F7B Rb2 Cu1 154.5(3) 3_665 15_445
F2 Rb2 Cu1 108.27(7) 3_665 15_445
F3 Rb2 Cu1 73.86(7) 13 15_445
F1 Rb2 Cu1 28.40(7) 15_445 15_445
F6B Rb2 Cu1 75.5(2) . 15_445
F6A Rb2 Cu1 84.81(9) . 15_445
F1 Rb2 Cu1 97.82(5) 3_665 15_445
F5 Rb2 Cu1 115.69(7) . 15_445
F2 Rb2 Cu1 28.95(6) 15_445 15_445
F5 Sn1 F5 180.00(19) . 10_655
F5 Sn1 F7A 86.84(19) . .
F5 Sn1 F7A 93.16(19) 10_655 .
F5 Sn1 F7A 93.16(19) . 10_655
F5 Sn1 F7A 86.84(19) 10_655 10_655
F7A Sn1 F7A 180.0(6) . 10_655
F5 Sn1 F7B 91.1(4) . .
F5 Sn1 F7B 88.9(4) 10_655 .
F7A Sn1 F7B 25.0(3) . .
F7A Sn1 F7B 155.0(3) 10_655 .
F5 Sn1 F7B 88.9(4) . 10_655
F5 Sn1 F7B 91.1(4) 10_655 10_655
F7A Sn1 F7B 155.0(3) . 10_655
F7A Sn1 F7B 25.0(3) 10_655 10_655
F7B Sn1 F7B 180.0(13) . 10_655
F5 Sn1 F6B 96.4(3) . 10_655
F5 Sn1 F6B 83.6(3) 10_655 10_655
F7A Sn1 F6B 65.0(4) . 10_655
F7A Sn1 F6B 115.0(4) 10_655 10_655
F7B Sn1 F6B 88.9(4) . 10_655
F7B Sn1 F6B 91.1(4) 10_655 10_655
F5 Sn1 F6B 83.6(3) . .
F5 Sn1 F6B 96.4(3) 10_655 .
F7A Sn1 F6B 115.0(4) . .
F7A Sn1 F6B 65.0(4) 10_655 .
F7B Sn1 F6B 91.1(4) . .
F7B Sn1 F6B 88.9(4) 10_655 .
F6B Sn1 F6B 180.0(7) 10_655 .
F5 Sn1 F6A 89.79(14) . 10_655
F5 Sn1 F6A 90.21(14) 10_655 10_655
F7A Sn1 F6A 89.7(2) . 10_655
F7A Sn1 F6A 90.3(2) 10_655 10_655
F7B Sn1 F6A 114.4(4) . 10_655
F7B Sn1 F6A 65.6(4) 10_655 10_655
F6B Sn1 F6A 26.1(3) 10_655 10_655
F6B Sn1 F6A 153.9(3) . 10_655
F5 Sn1 F6A 90.21(14) . .
F5 Sn1 F6A 89.79(14) 10_655 .
F7A Sn1 F6A 90.3(2) . .
F7A Sn1 F6A 89.7(2) 10_655 .
F7B Sn1 F6A 65.6(4) . .
F7B Sn1 F6A 114.4(4) 10_655 .
F6B Sn1 F6A 153.9(3) 10_655 .
F6B Sn1 F6A 26.1(3) . .
F6A Sn1 F6A 180.0(3) 10_655 .
F5 Sn1 Rb2 132.20(9) . 10_655
F5 Sn1 Rb2 47.80(9) 10_655 10_655
F7A Sn1 Rb2 90.09(17) . 10_655
F7A Sn1 Rb2 89.91(17) 10_655 10_655
F7B Sn1 Rb2 105.3(3) . 10_655
F7B Sn1 Rb2 74.7(3) 10_655 10_655
F6B Sn1 Rb2 41.1(3) 10_655 10_655
F6B Sn1 Rb2 138.9(3) . 10_655
F6A Sn1 Rb2 42.47(11) 10_655 10_655
F6A Sn1 Rb2 137.53(11) . 10_655
F5 Sn1 Rb2 47.80(9) . .
F5 Sn1 Rb2 132.20(9) 10_655 .
F7A Sn1 Rb2 89.91(17) . .
F7A Sn1 Rb2 90.09(17) 10_655 .
F7B Sn1 Rb2 74.7(3) . .
F7B Sn1 Rb2 105.3(3) 10_655 .
F6B Sn1 Rb2 138.9(3) 10_655 .
F6B Sn1 Rb2 41.1(3) . .
F6A Sn1 Rb2 137.53(11) 10_655 .
F6A Sn1 Rb2 42.47(11) . .
Rb2 Sn1 Rb2 180.000(19) 10_655 .
F4 Sn2 F4 90.75(13) 18_545 16_655
F4 Sn2 F4 180.0 18_545 3_665
F4 Sn2 F4 89.25(13) 16_655 3_665
F4 Sn2 F4 89.25(13) 18_545 .
F4 Sn2 F4 180.0 16_655 .
F4 Sn2 F4 90.74(13) 3_665 .
F4 Sn2 F4 89.26(13) 18_545 2_655
F4 Sn2 F4 89.26(13) 16_655 2_655
F4 Sn2 F4 90.74(13) 3_665 2_655
F4 Sn2 F4 90.74(13) . 2_655
F4 Sn2 F4 90.75(13) 18_545 17
F4 Sn2 F4 90.75(13) 16_655 17
F4 Sn2 F4 89.25(13) 3_665 17
F4 Sn2 F4 89.25(13) . 17
F4 Sn2 F4 179.998(1) 2_655 17
F4 Sn2 Rb2 146.29(9) 18_545 14
F4 Sn2 Rb2 102.34(9) 16_655 14
F4 Sn2 Rb2 33.71(9) 3_665 14
F4 Sn2 Rb2 77.66(9) . 14
F4 Sn2 Rb2 121.41(10) 2_655 14
F4 Sn2 Rb2 58.59(10) 17 14
F4 Sn2 Rb2 77.65(9) 18_545 4
F4 Sn2 Rb2 121.41(10) 16_655 4
F4 Sn2 Rb2 102.35(9) 3_665 4
F4 Sn2 Rb2 58.59(10) . 4
F4 Sn2 Rb2 146.29(9) 2_655 4
F4 Sn2 Rb2 33.71(9) 17 4
Rb2 Sn2 Rb2 68.978(9) 14 4
F4 Sn2 Rb2 121.41(10) 18_545 6
F4 Sn2 Rb2 33.70(9) 16_655 6
F4 Sn2 Rb2 58.59(10) 3_665 6
F4 Sn2 Rb2 146.30(9) . 6
F4 Sn2 Rb2 102.34(9) 2_655 6
F4 Sn2 Rb2 77.65(9) 17 6
Rb2 Sn2 Rb2 68.978(9) 14 6
Rb2 Sn2 Rb2 111.023(9) 4 6
F4 Sn2 Rb2 102.34(9) 18_545 13
F4 Sn2 Rb2 58.59(10) 16_655 13
F4 Sn2 Rb2 77.66(9) 3_665 13
F4 Sn2 Rb2 121.41(10) . 13
F4 Sn2 Rb2 33.71(9) 2_655 13
F4 Sn2 Rb2 146.29(9) 17 13
Rb2 Sn2 Rb2 111.024(9) 14 13
Rb2 Sn2 Rb2 180.0 4 13
Rb2 Sn2 Rb2 68.978(9) 6 13
F4 Sn2 Rb2 58.59(10) 18_545 15
F4 Sn2 Rb2 146.30(9) 16_655 15
F4 Sn2 Rb2 121.41(10) 3_665 15
F4 Sn2 Rb2 33.71(9) . 15
F4 Sn2 Rb2 77.65(9) 2_655 15
F4 Sn2 Rb2 102.35(9) 17 15
Rb2 Sn2 Rb2 111.024(9) 14 15
Rb2 Sn2 Rb2 68.978(9) 4 15
Rb2 Sn2 Rb2 180.0 6 15
Rb2 Sn2 Rb2 111.022(9) 13 15
F4 Sn2 Rb2 33.71(9) 18_545 5
F4 Sn2 Rb2 77.66(9) 16_655 5
F4 Sn2 Rb2 146.29(9) 3_665 5
F4 Sn2 Rb2 102.35(9) . 5
F4 Sn2 Rb2 58.59(10) 2_655 5
F4 Sn2 Rb2 121.41(10) 17 5
Rb2 Sn2 Rb2 180.0 14 5
Rb2 Sn2 Rb2 111.021(9) 4 5
Rb2 Sn2 Rb2 111.021(9) 6 5
Rb2 Sn2 Rb2 68.977(9) 13 5
Rb2 Sn2 Rb2 68.977(9) 15 5
F2 Cu1 F2 91.3(2) 3_665 .
F2 Cu1 F3 89.39(13) 3_665 .
F2 Cu1 F3 168.23(14) . .
F2 Cu1 F1 165.75(12) 3_665 .
F2 Cu1 F1 86.91(12) . .
F3 Cu1 F1 95.22(12) . .
F2 Cu1 F4 106.38(12) 3_665 3_665
F2 Cu1 F4 85.52(12) . 3_665
F3 Cu1 F4 83.01(12) . 3_665
F1 Cu1 F4 87.59(11) . 3_665
F2 Cu1 Rb2 142.57(10) 3_665 14
F2 Cu1 Rb2 65.34(10) . 14
F3 Cu1 Rb2 107.80(9) . 14
F1 Cu1 Rb2 47.90(8) . 14
F4 Cu1 Rb2 46.28(8) 3_665 14
F2 Cu1 Rb2 119.73(10) 3_665 2_655
F2 Cu1 Rb2 44.96(10) . 2_655
F3 Cu1 Rb2 142.44(9) . 2_655
F1 Cu1 Rb2 51.01(8) . 2_655
F4 Cu1 Rb2 107.86(8) 3_665 2_655
Rb2 Cu1 Rb2 64.29(2) 14 2_655
F2 Cu1 Rb2 38.02(10) 3_665 .
F2 Cu1 Rb2 116.19(10) . .
F3 Cu1 Rb2 70.63(9) . .
F1 Cu1 Rb2 131.89(8) . .
F4 Cu1 Rb2 132.89(8) 3_665 .
Rb2 Cu1 Rb2 178.43(2) 14 .
Rb2 Cu1 Rb2 116.95(2) 2_655 .
F2 Cu1 Rb2 57.20(10) 3_665 13
F2 Cu1 Rb2 134.63(10) . 13
F3 Cu1 Rb2 38.81(8) . 13
F1 Cu1 Rb2 131.60(8) . 13
F4 Cu1 Rb2 75.12(8) 3_665 13
Rb2 Cu1 Rb2 119.05(2) 14 13
Rb2 Cu1 Rb2 176.531(19) 2_655 13
Rb2 Cu1 Rb2 59.718(19) . 13
F8 Cu2 F3 177.91(14) . .
F8 Cu2 F8 86.5(2) . 14
F3 Cu2 F8 92.20(14) . 14
F8 Cu2 F1 92.51(13) . 15_445
F3 Cu2 F1 88.87(11) . 15_445
F8 Cu2 F1 177.98(12) 14 15_445
F8 Cu2 F5 95.14(13) . 6
F3 Cu2 F5 83.19(14) . 6
F8 Cu2 F5 87.76(13) 14 6
F1 Cu2 F5 94.07(12) 15_445 6
F8 Cu2 F6B 87.4(3) . .
F3 Cu2 F6B 94.4(3) . .
F8 Cu2 F6B 98.2(3) 14 .
F1 Cu2 F6B 80.0(3) 15_445 .
F5 Cu2 F6B 173.7(3) 6 .
F8 Cu2 F6A 107.09(16) . .
F3 Cu2 F6A 74.52(16) . .
F8 Cu2 F6A 90.53(14) 14 .
F1 Cu2 F6A 88.10(13) 15_445 .
F5 Cu2 F6A 157.57(15) 6 .
F6B Cu2 F6A 21.6(3) . .
F8 Cu2 Rb2 134.49(10) . 13
F3 Cu2 Rb2 45.92(8) . 13
F8 Cu2 Rb2 131.74(11) 14 13
F1 Cu2 Rb2 49.98(7) 15_445 13
F5 Cu2 Rb2 67.71(10) 6 13
F6B Cu2 Rb2 106.5(3) . 13
F6A Cu2 Rb2 97.50(11) . 13
F8 Cu2 Rb1 61.85(11) . 4_445
F3 Cu2 Rb1 116.09(10) . 4_445
F8 Cu2 Rb1 45.89(10) 14 4_445
F1 Cu2 Rb1 134.87(8) 15_445 4_445
F5 Cu2 Rb1 55.95(10) 6 4_445
F6B Cu2 Rb1 130.1(3) . 4_445
F6A Cu2 Rb1 133.03(10) . 4_445
Rb2 Cu2 Rb1 123.26(2) 13 4_445
F8 Cu2 Rb2 109.99(11) . .
F3 Cu2 Rb2 72.07(10) . .
F8 Cu2 Rb2 136.73(10) 14 .
F1 Cu2 Rb2 42.17(8) 15_445 .
F5 Cu2 Rb2 127.98(10) 6 .
F6B Cu2 Rb2 45.8(3) . .
F6A Cu2 Rb2 46.82(10) . .
Rb2 Cu2 Rb2 62.11(2) 13 .
Rb1 Cu2 Rb2 171.83(2) 4_445 .
F8 Cu2 Rb1 39.49(10) . 10_655
F3 Cu2 Rb1 140.37(8) . 10_655
F8 Cu2 Rb1 56.29(11) 14 10_655
F1 Cu2 Rb1 122.00(8) 15_445 10_655
F5 Cu2 Rb1 115.25(11) 6 10_655
F6B Cu2 Rb1 70.2(3) . 10_655
F6A Cu2 Rb1 81.78(11) . 10_655
Rb2 Cu2 Rb1 171.96(2) 13 10_655
Rb1 Cu2 Rb1 61.05(3) 4_445 10_655
Rb2 Cu2 Rb1 112.84(2) . 10_655
Cu1 F1 Cu2 138.42(14) . 14
Cu1 F1 Rb2 103.70(12) . 14
Cu2 F1 Rb2 112.32(13) 14 14
Cu1 F1 Rb2 100.40(12) . 2_655
Cu2 F1 Rb2 101.85(10) 14 2_655
Rb2 F1 Rb2 86.42(7) 14 2_655
Cu1 F2 Cu1 133.54(18) 2_655 .
Cu1 F2 Rb2 118.36(15) 2_655 2_655
Cu1 F2 Rb2 107.67(14) . 2_655
Cu1 F2 Rb2 96.20(12) 2_655 14
Cu1 F2 Rb2 85.71(11) . 14
Rb2 F2 Rb2 79.50(8) 2_655 14
Cu2 F3 Cu1 124.33(15) . .
Cu2 F3 Rb2 106.84(12) . 13
Cu1 F3 Rb2 117.63(13) . 13
Sn2 F4 Cu1 128.92(16) . 2_655
Sn2 F4 Rb2 123.97(13) . 15
Cu1 F4 Rb2 96.30(10) 2_655 15
Sn1 F5 Cu2 131.28(15) . 8_544
Sn1 F5 Rb2 105.56(12) . .
Cu2 F5 Rb2 120.30(11) 8_544 .
Sn1 F5 Rb1 104.50(14) . .
Cu2 F5 Rb1 88.45(11) 8_544 .
Rb2 F5 Rb1 94.29(9) . .
Cu2 F8 Cu2 136.58(18) . 15_445
Cu2 F8 Rb1 116.71(14) . 10_655
Cu2 F8 Rb1 106.67(13) 15_445 10_655
Cu2 F8 Rb1 89.76(12) . 4_445
Cu2 F8 Rb1 96.72(13) 15_445 4_445
Rb1 F8 Rb1 79.09(9) 10_655 4_445
Sn1 F6A Cu2 136.0(2) . .
Sn1 F6A Rb2 111.64(15) . .
Cu2 F6A Rb2 98.49(13) . .
Sn1 F7A Rb2 128.3(2) . 2_655
Sn1 F7A Rb1 117.8(2) . .
Rb2 F7A Rb1 113.55(17) 2_655 .
Sn1 F6B Cu2 136.9(6) . .
Sn1 F6B Rb2 113.4(4) . .
Cu2 F6B Rb2 99.8(4) . .
Sn1 F7B Rb2 121.1(5) . 2_655
Sn1 F7B Rb1 102.9(4) . .
Rb2 F7B Rb1 99.8(4) 2_655 .

loop_
_geom_bond_atom_site_label_1
_geom_bond_atom_site_label_2
_geom_bond_distance
_geom_bond_site_symmetry_2
Rb1 F7A 2.950(5) .
Rb1 F7A 2.950(5) 2_655
Rb1 F7A 2.950(5) 3_665
Rb1 F8 2.979(3) 10_655
Rb1 F8 2.979(3) 12
Rb1 F8 2.979(3) 11_665
Rb1 F5 3.295(4) 2_655
Rb1 F5 3.295(4) .
Rb1 F5 3.295(4) 3_665
Rb1 F7B 3.337(12) 2_655
Rb1 F7B 3.337(12) .
Rb1 F7B 3.337(12) 3_665
Rb2 F7A 2.749(5) 3_665
Rb2 F4 2.842(3) 14_455
Rb2 F7B 2.889(11) 3_665
Rb2 F2 2.916(3) 3_665
Rb2 F3 2.980(3) 13
Rb2 F1 2.985(3) 15_445
Rb2 F6B 2.991(10) .
Rb2 F6A 3.033(4) .
Rb2 F1 3.107(3) 3_665
Rb2 F5 3.210(3) .
Rb2 F2 3.562(3) 15_445
Rb2 Cu1 3.9086(9) 15_445
Sn1 F5 1.943(3) .
Sn1 F5 1.943(3) 10_655
Sn1 F7A 1.946(5) .
Sn1 F7A 1.946(5) 10_655
Sn1 F7B 1.952(12) .
Sn1 F7B 1.952(12) 10_655
Sn1 F6B 1.957(11) 10_655
Sn1 F6B 1.957(11) .
Sn1 F6A 1.961(4) 10_655
Sn1 F6A 1.961(4) .
Sn1 Rb2 4.1749(6) 10_655
Sn2 F4 1.945(3) 18_545
Sn2 F4 1.945(3) 16_655
Sn2 F4 1.945(3) 3_665
Sn2 F4 1.945(3) .
Sn2 F4 1.945(3) 2_655
Sn2 F4 1.945(3) 17
Sn2 Rb2 4.2471(7) 14
Sn2 Rb2 4.2472(7) 4
Sn2 Rb2 4.2472(7) 6
Sn2 Rb2 4.2472(7) 13
Sn2 Rb2 4.2472(7) 15
Sn2 Rb2 4.2473(7) 5
Cu1 F2 1.897(3) 3_665
Cu1 F2 1.897(3) .
Cu1 F3 1.901(3) .
Cu1 F1 1.913(3) .
Cu1 F4 2.390(3) 3_665
Cu1 Rb2 3.9086(9) 14
Cu1 Rb2 3.9321(9) 2_655
Cu1 Rb2 4.2130(8) 13
Cu2 F8 1.890(3) .
Cu2 F3 1.899(3) .
Cu2 F8 1.913(3) 14
Cu2 F1 1.915(3) 15_445
Cu2 F5 2.315(3) 6
Cu2 F6B 2.359(11) .
Cu2 F6A 2.368(4) .
Cu2 Rb2 3.9708(9) 13
Cu2 Rb1 3.9754(9) 4_445
Cu2 Rb1 4.1849(10) 10_655
F1 Cu2 1.915(3) 14
F1 Rb2 2.985(3) 14
F1 Rb2 3.107(3) 2_655
F2 Cu1 1.897(3) 2_655
F2 Rb2 2.916(3) 2_655
F2 Rb2 3.562(3) 14
F3 Rb2 2.980(3) 13
F4 Cu1 2.390(3) 2_655
F4 Rb2 2.842(3) 15
F5 Cu2 2.315(3) 8_544
F8 Cu2 1.913(3) 15_445
F8 Rb1 2.979(3) 10_655
F8 Rb1 3.505(4) 4_445
F7A Rb2 2.749(5) 2_655
F7B Rb2 2.889(11) 2_655
